data_4315243
loop_
_publ_author_name
'Elena V. Mutseneck'
'Susanne Bieller'
'Michael Bolte'
'Hans-Wolfram Lerner'
'Matthias Wagner'

_publ_section_title
;
 Fourth Generation Scorpionates: Coordination Behavior of a New Class of
 Conformationally Flexible Mixed-Donor (Pyrazol-1-yl)borates
;
_journal_name_full 'Inorganic Chemistry'
_journal_page_first 3540
_journal_page_last 3552
_journal_paper_doi 10.1021/ic100104t
_journal_volume 49
_journal_year 2010
_chemical_formula_moiety 'C48 H52 B4 Cl2 Mg2 N14 O, C5 H12'
_chemical_formula_sum 'C53 H64 B4 Cl2 Mg2 N14 O'
_chemical_formula_weight 1075.94
_chemical_name_systematic ?
_space_group_IT_number 2
_symmetry_cell_setting triclinic
_symmetry_space_group_name_Hall '-P 1'
_symmetry_space_group_name_H-M 'P -1'
_atom_sites_solution_hydrogens geom
_atom_sites_solution_primary direct
_atom_sites_solution_secondary difmap
_audit_creation_method SHELXL-97
_cell_angle_alpha 80.102(4)
_cell_angle_beta 79.144(4)
_cell_angle_gamma 80.988(4)
_cell_formula_units_Z 2
_cell_length_a 10.3916(5)
_cell_length_b 11.3166(7)
_cell_length_c 25.0748(14)
_cell_measurement_reflns_used 30563
_cell_measurement_temperature 173(2)
_cell_measurement_theta_max 26.3
_cell_measurement_theta_min 2.3
_cell_volume 2829.2(3)
_computing_cell_refinement 'X-Area (Stoe & Cie, 2001)'
_computing_data_collection 'X-Area (Stoe & Cie, 2001)'
_computing_data_reduction 'X-Area (Stoe & Cie, 2001)'
_computing_molecular_graphics 'XP in SHELXTL-Plus (Sheldrick, 1991)'
_computing_publication_material SHELXL97
_computing_structure_refinement 'SHELXL97 (Sheldrick, 1997) '
_computing_structure_solution 'SHELXS97 (Sheldrick, 1990) '
_diffrn_ambient_temperature 173(2)
_diffrn_measured_fraction_theta_full 0.996
_diffrn_measured_fraction_theta_max 0.987
_diffrn_measurement_device_type 'STOE IPDS II two-circle-diffractometer'
_diffrn_measurement_method \w
_diffrn_radiation_monochromator graphite
_diffrn_radiation_source 'fine-focus sealed tube'
_diffrn_radiation_type MoK\a
_diffrn_radiation_wavelength 0.71073
_diffrn_reflns_av_R_equivalents 0.0423
_diffrn_reflns_av_sigmaI/netI 0.0285
_diffrn_reflns_limit_h_max 12
_diffrn_reflns_limit_h_min -12
_diffrn_reflns_limit_k_max 11
_diffrn_reflns_limit_k_min -13
_diffrn_reflns_limit_l_max 30
_diffrn_reflns_limit_l_min -30
_diffrn_reflns_number 36341
_diffrn_reflns_theta_full 25.00
_diffrn_reflns_theta_max 26.01
_diffrn_reflns_theta_min 2.30
_diffrn_standards_number 0
_exptl_absorpt_coefficient_mu 0.189
_exptl_absorpt_correction_T_max 0.9508
_exptl_absorpt_correction_T_min 0.9421
_exptl_absorpt_correction_type multi-scan
_exptl_absorpt_process_details 'MULABS (Spek, 2003; Blessing, 1995)'
_exptl_crystal_colour colourless
_exptl_crystal_density_diffrn 1.263
_exptl_crystal_density_method 'not measured'
_exptl_crystal_description block
_exptl_crystal_F_000 1132
_exptl_crystal_size_max 0.32
_exptl_crystal_size_mid 0.30
_exptl_crystal_size_min 0.27
_refine_diff_density_max 0.888
_refine_diff_density_min -0.721
_refine_diff_density_rms 0.057
_refine_ls_extinction_method none
_refine_ls_goodness_of_fit_ref 1.031
_refine_ls_hydrogen_treatment constr
_refine_ls_matrix_type full
_refine_ls_number_parameters 685
_refine_ls_number_reflns 10976
_refine_ls_number_restraints 37
_refine_ls_restrained_S_all 1.034
_refine_ls_R_factor_all 0.0584
_refine_ls_R_factor_gt 0.0508
_refine_ls_shift/su_max 0.001
_refine_ls_shift/su_mean 0.000
_refine_ls_structure_factor_coef Fsqd
_refine_ls_weighting_details 'calc w=1/[\s^2^(Fo^2^)+(0.0890P)^2^+1.2952P] where P=(Fo^2^+2Fc^2^)/3'
_refine_ls_weighting_scheme calc
_refine_ls_wR_factor_gt 0.1435
_refine_ls_wR_factor_ref 0.1496
_reflns_number_gt 9354
_reflns_number_total 10976
_reflns_threshold_expression I>2\s(I)
_cod_data_source_file ic100104t_si_002_03.cif
_cod_data_source_block wa840
_cod_depositor_comments
;
The following automatic conversions were performed:

'_symmetry_cell_setting' value 'Triclinic' changed to 'triclinic'
according to the built-in table from CIF Core dictionary named
'cif_core.dic' version 2.4.1 from 2010-06-29.

Automatic conversion script
Id: cif_fix_values 1646 2011-03-28 12:23:43Z adriana 
;
_cod_database_code 4315243

loop_
_symmetry_equiv_pos_as_xyz
'x, y, z'
'-x, -y, -z'

loop_
_atom_site_label
_atom_site_type_symbol
_atom_site_fract_x
_atom_site_fract_y
_atom_site_fract_z
_atom_site_U_iso_or_equiv
_atom_site_adp_type
_atom_site_occupancy
_atom_site_symmetry_multiplicity
_atom_site_calc_flag
_atom_site_refinement_flags
_atom_site_disorder_assembly
_atom_site_disorder_group
Mg1 Mg 0.60060(6) 0.56832(6) 0.19371(2) 0.03005(16) Uani 1 1 d . . .
Mg2 Mg 0.35172(6) 0.43937(6) 0.29897(2) 0.02697(15) Uani 1 1 d . . .
Cl1 Cl 0.36930(4) 0.56176(5) 0.202438(19) 0.03976(14) Uani 1 1 d . . .
Cl2 Cl 0.59786(4) 0.44850(5) 0.284670(18) 0.03847(14) Uani 1 1 d . . .
B1 B 0.75939(19) 0.59972(19) 0.07567(8) 0.0253(4) Uani 1 1 d . . .
B2 B 0.72013(19) 0.78927(19) 0.12115(8) 0.0271(4) Uani 1 1 d . . .
N1 N 0.65679(13) 0.68154(14) 0.11105(6) 0.0249(3) Uani 1 1 d . . .
C1 C 0.53069(17) 0.71837(18) 0.08907(7) 0.0303(4) Uani 1 1 d . . .
H1A H 0.4699 0.7701 0.1129 0.045 Uiso 1 1 calc R . .
H1B H 0.4907 0.6462 0.0879 0.045 Uiso 1 1 calc R . .
H1C H 0.5485 0.7631 0.0519 0.045 Uiso 1 1 calc R . .
B3 B 0.27098(19) 0.21310(18) 0.37811(8) 0.0258(4) Uani 1 1 d . . .
B4 B 0.23283(18) 0.40386(18) 0.42184(8) 0.0238(4) Uani 1 1 d . . .
N2 N 0.33159(13) 0.32493(13) 0.38423(6) 0.0233(3) Uani 1 1 d . . .
C2 C 0.46468(17) 0.29666(18) 0.40053(7) 0.0290(4) Uani 1 1 d . . .
H2A H 0.4965 0.3719 0.4036 0.044 Uiso 1 1 calc R . .
H2B H 0.5260 0.2556 0.3727 0.044 Uiso 1 1 calc R . .
H2C H 0.4592 0.2438 0.4360 0.044 Uiso 1 1 calc R . .
N11 N 0.74912(15) 0.46259(14) 0.09780(6) 0.0286(3) Uani 1 1 d . . .
N12 N 0.70691(16) 0.42994(15) 0.15263(6) 0.0328(4) Uani 1 1 d . . .
C13 C 0.7260(2) 0.3092(2) 0.16196(9) 0.0418(5) Uani 1 1 d . . .
H13 H 0.7050 0.2620 0.1969 0.050 Uiso 1 1 calc R . .
C14 C 0.7801(2) 0.2620(2) 0.11418(10) 0.0456(5) Uani 1 1 d . . .
H14 H 0.8029 0.1793 0.1097 0.055 Uiso 1 1 calc R . .
C15 C 0.7938(2) 0.36223(19) 0.07442(9) 0.0383(4) Uani 1 1 d . . .
H15 H 0.8289 0.3606 0.0367 0.046 Uiso 1 1 calc R . .
N21 N 0.67318(15) 0.81410(15) 0.18192(6) 0.0319(3) Uani 1 1 d . . .
N22 N 0.63248(15) 0.72220(16) 0.22129(6) 0.0339(4) Uani 1 1 d . . .
C23 C 0.6101(2) 0.7643(2) 0.26922(8) 0.0422(5) Uani 1 1 d . . .
H23 H 0.5801 0.7192 0.3037 0.051 Uiso 1 1 calc R . .
C24 C 0.6366(3) 0.8820(3) 0.26187(10) 0.0526(6) Uani 1 1 d . . .
H24 H 0.6288 0.9324 0.2893 0.063 Uiso 1 1 calc R . .
C25 C 0.6771(2) 0.9111(2) 0.20577(9) 0.0464(5) Uani 1 1 d . . .
H25 H 0.7031 0.9864 0.1874 0.056 Uiso 1 1 calc R . .
N31 N 0.89063(14) 0.62945(14) 0.09105(6) 0.0254(3) Uani 1 1 d . . .
N32 N 0.86902(15) 0.72872(14) 0.11639(6) 0.0279(3) Uani 1 1 d . . .
C33 C 0.98416(19) 0.74833(19) 0.12783(9) 0.0355(4) Uani 1 1 d . . .
H33 H 0.9965 0.8126 0.1455 0.043 Uiso 1 1 calc R . .
C34 C 1.08213(19) 0.6594(2) 0.10969(9) 0.0374(4) Uani 1 1 d . . .
H34 H 1.1731 0.6504 0.1125 0.045 Uiso 1 1 calc R . .
C35 C 1.01950(18) 0.58654(18) 0.08656(8) 0.0313(4) Uani 1 1 d . . .
H35 H 1.0609 0.5175 0.0702 0.038 Uiso 1 1 calc R . .
C41 C 0.76180(18) 0.62414(17) 0.00994(7) 0.0280(4) Uani 1 1 d . . .
C42 C 0.8455(2) 0.70025(18) -0.02498(8) 0.0341(4) Uani 1 1 d . . .
H42 H 0.9073 0.7331 -0.0101 0.041 Uiso 1 1 calc R . .
C43 C 0.8409(2) 0.7294(2) -0.08099(8) 0.0443(5) Uani 1 1 d . . .
H43 H 0.8993 0.7812 -0.1037 0.053 Uiso 1 1 calc R . .
C44 C 0.7513(2) 0.6828(2) -0.10359(8) 0.0478(6) Uani 1 1 d . . .
H44 H 0.7472 0.7036 -0.1416 0.057 Uiso 1 1 calc R . .
C45 C 0.6684(2) 0.6063(2) -0.07067(9) 0.0454(5) Uani 1 1 d . . .
H45 H 0.6078 0.5732 -0.0861 0.054 Uiso 1 1 calc R . .
C46 C 0.6733(2) 0.5771(2) -0.01452(8) 0.0374(4) Uani 1 1 d . . .
H46 H 0.6154 0.5241 0.0077 0.045 Uiso 1 1 calc R . .
C51 C 0.70588(18) 0.91708(17) 0.08065(8) 0.0299(4) Uani 1 1 d . . .
C52 C 0.8093(2) 0.95648(19) 0.04070(9) 0.0366(4) Uani 1 1 d . . .
H52 H 0.8927 0.9075 0.0376 0.044 Uiso 1 1 calc R . .
C53 C 0.7946(2) 1.0651(2) 0.00525(10) 0.0458(5) Uani 1 1 d . . .
H53 H 0.8672 1.0887 -0.0215 0.055 Uiso 1 1 calc R . .
C54 C 0.6746(2) 1.1387(2) 0.00894(10) 0.0480(5) Uani 1 1 d . . .
H54 H 0.6645 1.2129 -0.0151 0.058 Uiso 1 1 calc R . .
C55 C 0.5696(2) 1.1029(2) 0.04800(10) 0.0471(5) Uani 1 1 d . . .
H55 H 0.4865 1.1523 0.0507 0.056 Uiso 1 1 calc R . .
C56 C 0.5858(2) 0.99418(19) 0.08334(9) 0.0380(4) Uani 1 1 d . . .
H56 H 0.5130 0.9715 0.1102 0.046 Uiso 1 1 calc R . .
N61 N 0.31723(15) 0.18228(15) 0.31792(6) 0.0302(3) Uani 1 1 d . . .
N62 N 0.36809(15) 0.26644(16) 0.27679(6) 0.0315(3) Uani 1 1 d . . .
C63 C 0.3994(2) 0.2138(2) 0.23146(8) 0.0407(5) Uani 1 1 d . . .
H63 H 0.4377 0.2519 0.1966 0.049 Uiso 1 1 calc R . .
C64 C 0.3688(3) 0.0964(2) 0.24212(10) 0.0516(6) Uani 1 1 d . . .
H64 H 0.3810 0.0399 0.2170 0.062 Uiso 1 1 calc R . .
C65 C 0.3163(2) 0.0796(2) 0.29753(10) 0.0458(5) Uani 1 1 d . . .
H65 H 0.2849 0.0078 0.3178 0.055 Uiso 1 1 calc R . .
N71 N 0.24467(14) 0.54161(14) 0.40107(6) 0.0257(3) Uani 1 1 d . . .
N72 N 0.29447(15) 0.57876(14) 0.34732(6) 0.0279(3) Uani 1 1 d . . .
C73 C 0.28685(19) 0.69919(18) 0.34131(8) 0.0350(4) Uani 1 1 d . . .
H73 H 0.3149 0.7490 0.3079 0.042 Uiso 1 1 calc R . .
C74 C 0.2325(2) 0.74191(19) 0.39046(9) 0.0404(5) Uani 1 1 d . . .
H74 H 0.2161 0.8234 0.3973 0.048 Uiso 1 1 calc R . .
C75 C 0.2076(2) 0.63928(18) 0.42711(8) 0.0354(4) Uani 1 1 d . . .
H75 H 0.1702 0.6376 0.4648 0.042 Uiso 1 1 calc R . .
N81 N 0.12025(14) 0.26998(13) 0.38543(6) 0.0257(3) Uani 1 1 d . . .
N82 N 0.09978(14) 0.37199(13) 0.40870(6) 0.0235(3) Uani 1 1 d . . .
C83 C -0.02992(17) 0.41209(17) 0.41558(7) 0.0292(4) Uani 1 1 d . . .
H83 H -0.0708 0.4822 0.4312 0.035 Uiso 1 1 calc R . .
C84 C -0.09430(18) 0.33434(19) 0.39606(8) 0.0351(4) Uani 1 1 d . . .
H84 H -0.1863 0.3405 0.3955 0.042 Uiso 1 1 calc R . .
C85 C 0.00391(18) 0.24544(18) 0.37745(8) 0.0328(4) Uani 1 1 d . . .
H85 H -0.0093 0.1786 0.3617 0.039 Uiso 1 1 calc R . .
C91 C 0.29162(18) 0.08835(16) 0.42040(8) 0.0285(4) Uani 1 1 d . . .
C92 C 0.4151(2) 0.01646(18) 0.41848(9) 0.0369(4) Uani 1 1 d . . .
H92 H 0.4864 0.0406 0.3911 0.044 Uiso 1 1 calc R . .
C93 C 0.4368(2) -0.0888(2) 0.45528(10) 0.0449(5) Uani 1 1 d . . .
H93 H 0.5223 -0.1341 0.4532 0.054 Uiso 1 1 calc R . .
C94 C 0.3340(2) -0.1276(2) 0.49487(10) 0.0464(5) Uani 1 1 d . . .
H94 H 0.3480 -0.1998 0.5199 0.056 Uiso 1 1 calc R . .
C95 C 0.2105(2) -0.0598(2) 0.49759(9) 0.0429(5) Uani 1 1 d . . .
H95 H 0.1392 -0.0857 0.5245 0.051 Uiso 1 1 calc R . .
C96 C 0.19053(19) 0.04631(18) 0.46096(8) 0.0340(4) Uani 1 1 d . . .
H96 H 0.1051 0.0917 0.4637 0.041 Uiso 1 1 calc R . .
C101 C 0.23551(17) 0.37520(16) 0.48738(7) 0.0266(4) Uani 1 1 d . . .
C102 C 0.14983(19) 0.30114(17) 0.52255(7) 0.0311(4) Uani 1 1 d . . .
H102 H 0.0845 0.2722 0.5081 0.037 Uiso 1 1 calc R . .
C103 C 0.1573(2) 0.2684(2) 0.57830(8) 0.0400(5) Uani 1 1 d . . .
H103 H 0.0982 0.2175 0.6011 0.048 Uiso 1 1 calc R . .
C104 C 0.2515(2) 0.3105(2) 0.60047(8) 0.0431(5) Uani 1 1 d . . .
H104 H 0.2570 0.2885 0.6384 0.052 Uiso 1 1 calc R . .
C105 C 0.3371(2) 0.3846(2) 0.56701(8) 0.0411(5) Uani 1 1 d . . .
H105 H 0.4015 0.4137 0.5819 0.049 Uiso 1 1 calc R . .
C106 C 0.32910(19) 0.41692(19) 0.51117(8) 0.0348(4) Uani 1 1 d . . .
H106 H 0.3883 0.4683 0.4887 0.042 Uiso 1 1 calc R . .
O111 O 0.13861(12) 0.46045(12) 0.28736(5) 0.0286(3) Uani 1 1 d . . .
C112 C 0.10178(19) 0.4026(2) 0.24602(8) 0.0377(5) Uani 1 1 d . . .
H11A H 0.1136 0.3136 0.2563 0.045 Uiso 1 1 calc R . .
H11B H 0.1573 0.4235 0.2099 0.045 Uiso 1 1 calc R . .
C113 C -0.0426(2) 0.4492(2) 0.24337(10) 0.0484(6) Uani 1 1 d . . .
H11C H -0.0570 0.4698 0.2048 0.058 Uiso 1 1 calc R . .
H11D H -0.0998 0.3875 0.2626 0.058 Uiso 1 1 calc R . .
C114 C -0.0723(2) 0.5607(2) 0.27147(10) 0.0461(5) Uani 1 1 d . . .
H11E H -0.1396 0.5488 0.3049 0.055 Uiso 1 1 calc R . .
H11F H -0.1052 0.6320 0.2465 0.055 Uiso 1 1 calc R . .
C115 C 0.05846(18) 0.57763(19) 0.28613(9) 0.0358(4) Uani 1 1 d . . .
H11G H 0.1023 0.6384 0.2583 0.043 Uiso 1 1 calc R . .
H11H H 0.0442 0.6053 0.3224 0.043 Uiso 1 1 calc R . .
C121 C 0.1571(11) -0.0348(7) 0.1637(3) 0.258(6) Uani 1 1 d DU . .
H12A H 0.2290 -0.0976 0.1529 0.387 Uiso 1 1 calc R . .
H12B H 0.1917 0.0427 0.1587 0.387 Uiso 1 1 calc R . .
H12C H 0.0887 -0.0280 0.1408 0.387 Uiso 1 1 calc R . .
C122 C 0.0915(10) -0.0720(6) 0.2300(4) 0.315(8) Uani 1 1 d DU . .
H12D H 0.0530 -0.1488 0.2361 0.378 Uiso 1 1 calc R . .
H12E H 0.1581 -0.0789 0.2543 0.378 Uiso 1 1 calc R . .
C123 C -0.0220(8) 0.0422(6) 0.2397(3) 0.313(9) Uani 1 1 d DU . .
H12F H -0.0909 0.0477 0.2167 0.376 Uiso 1 1 calc R . .
H12G H 0.0157 0.1195 0.2328 0.376 Uiso 1 1 calc R . .
C124 C -0.0807(8) 0.0029(6) 0.3070(5) 0.248(6) Uani 1 1 d DU . .
H12H H -0.0995 -0.0821 0.3141 0.297 Uiso 1 1 calc R . .
H12I H -0.0146 0.0104 0.3295 0.297 Uiso 1 1 calc R . .
C125 C -0.2064(7) 0.0872(8) 0.3215(4) 0.252(6) Uani 1 1 d DU . .
H12J H -0.2447 0.0643 0.3600 0.377 Uiso 1 1 calc R . .
H12K H -0.2697 0.0813 0.2980 0.377 Uiso 1 1 calc R . .
H12L H -0.1859 0.1705 0.3159 0.377 Uiso 1 1 calc R . .

loop_
_atom_site_aniso_label
_atom_site_aniso_U_11
_atom_site_aniso_U_22
_atom_site_aniso_U_33
_atom_site_aniso_U_23
_atom_site_aniso_U_13
_atom_site_aniso_U_12
Mg1 0.0238(3) 0.0429(4) 0.0211(3) -0.0012(3) -0.0012(2) -0.0043(2)
Mg2 0.0230(3) 0.0370(3) 0.0194(3) -0.0027(2) -0.0020(2) -0.0025(2)
Cl1 0.0235(2) 0.0651(3) 0.0263(2) 0.0074(2) -0.00363(17) -0.0084(2)
Cl2 0.0239(2) 0.0608(3) 0.0259(2) 0.0075(2) -0.00345(17) -0.0072(2)
B1 0.0236(9) 0.0304(10) 0.0209(9) -0.0027(8) -0.0024(7) -0.0032(7)
B2 0.0238(9) 0.0324(10) 0.0239(9) -0.0063(8) -0.0029(7) 0.0008(8)
N1 0.0210(7) 0.0320(8) 0.0207(7) -0.0031(6) -0.0042(5) -0.0007(6)
C1 0.0224(8) 0.0418(11) 0.0256(9) -0.0026(8) -0.0054(7) -0.0016(7)
B3 0.0236(9) 0.0287(10) 0.0240(9) -0.0057(8) -0.0034(7) 0.0009(7)
B4 0.0228(9) 0.0265(10) 0.0209(9) -0.0026(7) -0.0022(7) -0.0028(7)
N2 0.0208(7) 0.0285(8) 0.0200(7) -0.0044(6) -0.0039(5) -0.0001(5)
C2 0.0231(8) 0.0365(10) 0.0265(9) -0.0034(7) -0.0060(7) -0.0003(7)
N11 0.0281(7) 0.0326(8) 0.0238(7) -0.0021(6) -0.0019(6) -0.0056(6)
N12 0.0321(8) 0.0368(9) 0.0258(8) 0.0028(7) -0.0022(6) -0.0045(7)
C13 0.0418(11) 0.0372(11) 0.0408(11) 0.0081(9) -0.0046(9) -0.0056(9)
C14 0.0506(13) 0.0315(11) 0.0518(13) -0.0030(9) -0.0055(10) -0.0035(9)
C15 0.0432(11) 0.0340(10) 0.0372(11) -0.0082(8) -0.0026(9) -0.0048(8)
N21 0.0310(8) 0.0381(9) 0.0262(8) -0.0085(7) -0.0049(6) 0.0013(6)
N22 0.0275(8) 0.0507(10) 0.0223(7) -0.0044(7) -0.0052(6) -0.0013(7)
C23 0.0340(10) 0.0677(15) 0.0247(9) -0.0121(9) -0.0068(8) 0.0025(10)
C24 0.0607(15) 0.0659(16) 0.0346(11) -0.0260(11) -0.0118(10) 0.0068(12)
C25 0.0596(14) 0.0430(12) 0.0390(12) -0.0169(10) -0.0117(10) 0.0020(10)
N31 0.0245(7) 0.0296(8) 0.0208(7) -0.0037(6) -0.0020(5) -0.0013(6)
N32 0.0260(7) 0.0304(8) 0.0279(8) -0.0064(6) -0.0057(6) -0.0012(6)
C33 0.0292(9) 0.0397(11) 0.0410(11) -0.0071(9) -0.0125(8) -0.0056(8)
C34 0.0242(9) 0.0449(12) 0.0428(11) -0.0044(9) -0.0095(8) -0.0012(8)
C35 0.0247(8) 0.0359(10) 0.0305(9) -0.0039(8) -0.0035(7) 0.0025(7)
C41 0.0290(8) 0.0309(9) 0.0226(8) -0.0065(7) -0.0036(7) 0.0022(7)
C42 0.0385(10) 0.0373(10) 0.0242(9) -0.0046(8) -0.0015(7) -0.0016(8)
C43 0.0520(13) 0.0453(12) 0.0264(10) 0.0023(9) 0.0009(9) 0.0046(10)
C44 0.0562(13) 0.0596(14) 0.0220(9) -0.0096(9) -0.0112(9) 0.0196(11)
C45 0.0453(12) 0.0581(14) 0.0370(11) -0.0213(10) -0.0194(9) 0.0116(10)
C46 0.0344(10) 0.0478(12) 0.0316(10) -0.0117(9) -0.0079(8) -0.0007(8)
C51 0.0305(9) 0.0313(9) 0.0286(9) -0.0076(7) -0.0073(7) -0.0001(7)
C52 0.0318(10) 0.0367(11) 0.0408(11) -0.0020(9) -0.0076(8) -0.0050(8)
C53 0.0427(12) 0.0461(13) 0.0480(13) 0.0069(10) -0.0115(10) -0.0142(10)
C54 0.0523(13) 0.0375(12) 0.0559(14) 0.0084(10) -0.0245(11) -0.0086(10)
C55 0.0451(12) 0.0383(12) 0.0570(14) -0.0047(10) -0.0194(11) 0.0075(9)
C56 0.0343(10) 0.0378(11) 0.0386(11) -0.0051(9) -0.0047(8) 0.0032(8)
N61 0.0315(8) 0.0327(8) 0.0261(8) -0.0090(6) -0.0058(6) 0.0029(6)
N62 0.0247(7) 0.0455(9) 0.0229(7) -0.0075(7) -0.0039(6) 0.0023(6)
C63 0.0338(10) 0.0609(14) 0.0270(10) -0.0170(9) -0.0055(8) 0.0070(9)
C64 0.0597(14) 0.0584(15) 0.0401(12) -0.0288(11) -0.0128(10) 0.0112(11)
C65 0.0625(14) 0.0378(11) 0.0405(12) -0.0164(9) -0.0134(10) 0.0011(10)
N71 0.0264(7) 0.0290(8) 0.0211(7) -0.0033(6) -0.0025(6) -0.0042(6)
N72 0.0280(7) 0.0311(8) 0.0228(7) 0.0012(6) -0.0033(6) -0.0047(6)
C73 0.0353(10) 0.0328(10) 0.0346(10) 0.0036(8) -0.0063(8) -0.0066(8)
C74 0.0487(12) 0.0281(10) 0.0444(12) -0.0058(9) -0.0070(9) -0.0050(8)
C75 0.0421(11) 0.0316(10) 0.0319(10) -0.0077(8) -0.0017(8) -0.0050(8)
N81 0.0255(7) 0.0254(7) 0.0263(7) -0.0038(6) -0.0059(6) -0.0018(6)
N82 0.0237(7) 0.0253(7) 0.0204(7) -0.0038(6) -0.0025(5) -0.0007(5)
C83 0.0240(8) 0.0328(10) 0.0275(9) -0.0026(7) -0.0014(7) 0.0007(7)
C84 0.0239(9) 0.0402(11) 0.0396(11) -0.0015(8) -0.0060(8) -0.0032(8)
C85 0.0289(9) 0.0337(10) 0.0382(10) -0.0043(8) -0.0105(8) -0.0065(7)
C91 0.0312(9) 0.0258(9) 0.0297(9) -0.0074(7) -0.0079(7) -0.0003(7)
C92 0.0334(10) 0.0321(10) 0.0427(11) -0.0056(8) -0.0055(8) 0.0029(8)
C93 0.0403(11) 0.0338(11) 0.0609(14) -0.0031(10) -0.0216(10) 0.0062(9)
C94 0.0519(13) 0.0346(11) 0.0543(14) 0.0095(10) -0.0256(11) -0.0075(9)
C95 0.0433(11) 0.0403(12) 0.0440(12) 0.0065(9) -0.0111(9) -0.0111(9)
C96 0.0335(10) 0.0312(10) 0.0374(10) -0.0016(8) -0.0094(8) -0.0032(8)
C101 0.0289(8) 0.0278(9) 0.0215(8) -0.0054(7) -0.0030(7) 0.0018(7)
C102 0.0364(10) 0.0317(10) 0.0235(9) -0.0038(7) -0.0029(7) -0.0017(7)
C103 0.0496(12) 0.0397(11) 0.0243(9) 0.0025(8) -0.0015(8) -0.0002(9)
C104 0.0513(12) 0.0522(13) 0.0215(9) -0.0051(9) -0.0109(8) 0.0118(10)
C105 0.0415(11) 0.0531(13) 0.0320(10) -0.0146(9) -0.0154(9) 0.0044(9)
C106 0.0333(10) 0.0438(11) 0.0281(9) -0.0078(8) -0.0062(8) -0.0029(8)
O111 0.0232(6) 0.0371(7) 0.0253(6) -0.0044(5) -0.0060(5) -0.0011(5)
C112 0.0297(9) 0.0545(13) 0.0325(10) -0.0139(9) -0.0083(8) -0.0043(9)
C113 0.0300(10) 0.0732(16) 0.0449(12) -0.0119(11) -0.0136(9) -0.0030(10)
C114 0.0294(10) 0.0576(14) 0.0487(13) -0.0025(11) -0.0119(9) 0.0028(9)
C115 0.0272(9) 0.0388(11) 0.0379(10) -0.0026(8) -0.0049(8) 0.0023(8)
C121 0.501(17) 0.195(7) 0.138(6) -0.001(5) -0.053(8) -0.251(10)
C122 0.500(17) 0.128(5) 0.426(15) 0.141(8) -0.388(15) -0.195(9)
C123 0.489(17) 0.156(7) 0.404(15) 0.169(9) -0.383(15) -0.233(10)
C124 0.170(7) 0.083(4) 0.510(19) -0.035(7) -0.080(9) -0.056(4)
C125 0.106(5) 0.258(9) 0.464(16) -0.251(11) -0.032(7) -0.044(5)

loop_
_atom_type_symbol
_atom_type_description
_atom_type_scat_dispersion_real
_atom_type_scat_dispersion_imag
_atom_type_scat_source
C C 0.0033 0.0016 'International Tables Vol C Tables 4.2.6.8 and 6.1.1.4'
H H 0.0000 0.0000 'International Tables Vol C Tables 4.2.6.8 and 6.1.1.4'
B B 0.0013 0.0007 'International Tables Vol C Tables 4.2.6.8 and 6.1.1.4'
Cl Cl 0.1484 0.1585 'International Tables Vol C Tables 4.2.6.8 and 6.1.1.4'
Mg Mg 0.0486 0.0363 'International Tables Vol C Tables 4.2.6.8 and 6.1.1.4'
N N 0.0061 0.0033 'International Tables Vol C Tables 4.2.6.8 and 6.1.1.4'
O O 0.0106 0.0060 'International Tables Vol C Tables 4.2.6.8 and 6.1.1.4'

loop_
_geom_angle_atom_site_label_1
_geom_angle_atom_site_label_2
_geom_angle_atom_site_label_3
_geom_angle
_geom_angle_site_symmetry_1
_geom_angle_site_symmetry_3
_geom_angle_publ_flag
N22 Mg1 N12 139.32(7) . . ?
N22 Mg1 N1 81.49(6) . . ?
N12 Mg1 N1 82.21(6) . . ?
N22 Mg1 Cl1 109.82(5) . . ?
N12 Mg1 Cl1 110.34(5) . . ?
N1 Mg1 Cl1 105.05(4) . . ?
N22 Mg1 Cl2 92.39(5) . . ?
N12 Mg1 Cl2 94.28(5) . . ?
N1 Mg1 Cl2 165.51(5) . . ?
Cl1 Mg1 Cl2 89.36(2) . . ?
N22 Mg1 Mg2 104.75(5) . . ?
N12 Mg1 Mg2 107.91(5) . . ?
N1 Mg1 Mg2 150.00(4) . . ?
Cl1 Mg1 Mg2 45.024(17) . . ?
Cl2 Mg1 Mg2 44.343(17) . . ?
N62 Mg2 N72 158.45(7) . . ?
N62 Mg2 O111 86.35(6) . . ?
N72 Mg2 O111 86.74(6) . . ?
N62 Mg2 N2 80.01(6) . . ?
N72 Mg2 N2 80.85(6) . . ?
O111 Mg2 N2 98.38(5) . . ?
N62 Mg2 Cl2 95.60(5) . . ?
N72 Mg2 Cl2 96.73(5) . . ?
O111 Mg2 Cl2 163.71(4) . . ?
N2 Mg2 Cl2 97.88(4) . . ?
N62 Mg2 Cl1 98.20(5) . . ?
N72 Mg2 Cl1 100.68(5) . . ?
O111 Mg2 Cl1 80.17(4) . . ?
N2 Mg2 Cl1 177.80(5) . . ?
Cl2 Mg2 Cl1 83.55(2) . . ?
N62 Mg2 Mg1 99.94(5) . . ?
N72 Mg2 Mg1 101.09(5) . . ?
O111 Mg2 Mg1 121.31(4) . . ?
N2 Mg2 Mg1 140.29(4) . . ?
Cl2 Mg2 Mg1 42.416(16) . . ?
Cl1 Mg2 Mg1 41.138(16) . . ?
Mg1 Cl1 Mg2 93.84(2) . . ?
Mg1 Cl2 Mg2 93.24(2) . . ?
N1 B1 N11 110.85(14) . . ?
N1 B1 N31 99.28(13) . . ?
N11 B1 N31 107.00(14) . . ?
N1 B1 C41 117.56(15) . . ?
N11 B1 C41 109.68(15) . . ?
N31 B1 C41 111.66(14) . . ?
N1 B2 N21 110.20(15) . . ?
N1 B2 N32 98.96(14) . . ?
N21 B2 N32 107.31(14) . . ?
N1 B2 C51 119.73(15) . . ?
N21 B2 C51 108.44(15) . . ?
N32 B2 C51 111.38(15) . . ?
C1 N1 B1 113.02(14) . . ?
C1 N1 B2 113.75(14) . . ?
B1 N1 B2 110.20(13) . . ?
C1 N1 Mg1 104.89(10) . . ?
B1 N1 Mg1 106.97(11) . . ?
B2 N1 Mg1 107.50(11) . . ?
N1 C1 H1A 109.5 . . ?
N1 C1 H1B 109.5 . . ?
H1A C1 H1B 109.5 . . ?
N1 C1 H1C 109.5 . . ?
H1A C1 H1C 109.5 . . ?
H1B C1 H1C 109.5 . . ?
N2 B3 N61 109.53(15) . . ?
N2 B3 N81 98.40(13) . . ?
N61 B3 N81 109.53(14) . . ?
N2 B3 C91 120.22(15) . . ?
N61 B3 C91 107.86(14) . . ?
N81 B3 C91 110.78(14) . . ?
N2 B4 N71 110.19(14) . . ?
N2 B4 N82 98.45(13) . . ?
N71 B4 N82 109.50(13) . . ?
N2 B4 C101 117.97(14) . . ?
N71 B4 C101 109.50(14) . . ?
N82 B4 C101 110.61(14) . . ?
C2 N2 B3 114.23(14) . . ?
C2 N2 B4 113.03(13) . . ?
B3 N2 B4 110.30(13) . . ?
C2 N2 Mg2 108.13(10) . . ?
B3 N2 Mg2 105.32(10) . . ?
B4 N2 Mg2 105.10(10) . . ?
N2 C2 H2A 109.5 . . ?
N2 C2 H2B 109.5 . . ?
H2A C2 H2B 109.5 . . ?
N2 C2 H2C 109.5 . . ?
H2A C2 H2C 109.5 . . ?
H2B C2 H2C 109.5 . . ?
C15 N11 N12 109.09(16) . . ?
C15 N11 B1 131.62(16) . . ?
N12 N11 B1 118.43(15) . . ?
C13 N12 N11 106.43(17) . . ?
C13 N12 Mg1 136.76(14) . . ?
N11 N12 Mg1 115.26(12) . . ?
N12 C13 C14 111.08(19) . . ?
N12 C13 H13 124.5 . . ?
C14 C13 H13 124.5 . . ?
C13 C14 C15 104.48(19) . . ?
C13 C14 H14 127.8 . . ?
C15 C14 H14 127.8 . . ?
N11 C15 C14 108.92(19) . . ?
N11 C15 H15 125.5 . . ?
C14 C15 H15 125.5 . . ?
C25 N21 N22 109.34(17) . . ?
C25 N21 B2 131.16(18) . . ?
N22 N21 B2 119.12(15) . . ?
C23 N22 N21 106.67(18) . . ?
C23 N22 Mg1 136.43(16) . . ?
N21 N22 Mg1 116.42(12) . . ?
N22 C23 C24 110.8(2) . . ?
N22 C23 H23 124.6 . . ?
C24 C23 H23 124.6 . . ?
C23 C24 C25 105.0(2) . . ?
C23 C24 H24 127.5 . . ?
C25 C24 H24 127.5 . . ?
N21 C25 C24 108.2(2) . . ?
N21 C25 H25 125.9 . . ?
C24 C25 H25 125.9 . . ?
C35 N31 N32 108.46(15) . . ?
C35 N31 B1 139.51(16) . . ?
N32 N31 B1 112.02(13) . . ?
C33 N32 N31 108.53(15) . . ?
C33 N32 B2 139.31(16) . . ?
N31 N32 B2 112.08(14) . . ?
N32 C33 C34 108.75(18) . . ?
N32 C33 H33 125.6 . . ?
C34 C33 H33 125.6 . . ?
C35 C34 C33 105.48(17) . . ?
C35 C34 H34 127.3 . . ?
C33 C34 H34 127.3 . . ?
N31 C35 C34 108.77(17) . . ?
N31 C35 H35 125.6 . . ?
C34 C35 H35 125.6 . . ?
C42 C41 C46 116.47(17) . . ?
C42 C41 B1 121.55(16) . . ?
C46 C41 B1 121.83(17) . . ?
C43 C42 C41 121.9(2) . . ?
C43 C42 H42 119.0 . . ?
C41 C42 H42 119.0 . . ?
C44 C43 C42 120.1(2) . . ?
C44 C43 H43 120.0 . . ?
C42 C43 H43 120.0 . . ?
C45 C44 C43 119.70(19) . . ?
C45 C44 H44 120.1 . . ?
C43 C44 H44 120.2 . . ?
C44 C45 C46 120.1(2) . . ?
C44 C45 H45 119.9 . . ?
C46 C45 H45 119.9 . . ?
C45 C46 C41 121.7(2) . . ?
C45 C46 H46 119.2 . . ?
C41 C46 H46 119.2 . . ?
C52 C51 C56 115.90(18) . . ?
C52 C51 B2 122.95(16) . . ?
C56 C51 B2 121.13(17) . . ?
C53 C52 C51 122.3(2) . . ?
C53 C52 H52 118.8 . . ?
C51 C52 H52 118.8 . . ?
C54 C53 C52 120.2(2) . . ?
C54 C53 H53 119.9 . . ?
C52 C53 H53 119.9 . . ?
C55 C54 C53 119.3(2) . . ?
C55 C54 H54 120.4 . . ?
C53 C54 H54 120.4 . . ?
C54 C55 C56 119.9(2) . . ?
C54 C55 H55 120.0 . . ?
C56 C55 H55 120.0 . . ?
C55 C56 C51 122.4(2) . . ?
C55 C56 H56 118.8 . . ?
C51 C56 H56 118.8 . . ?
C65 N61 N62 109.30(16) . . ?
C65 N61 B3 130.21(18) . . ?
N62 N61 B3 120.49(15) . . ?
C63 N62 N61 106.55(17) . . ?
C63 N62 Mg2 138.69(16) . . ?
N61 N62 Mg2 114.10(11) . . ?
N62 C63 C64 111.0(2) . . ?
N62 C63 H63 124.5 . . ?
C64 C63 H63 124.5 . . ?
C63 C64 C65 104.60(19) . . ?
C63 C64 H64 127.7 . . ?
C65 C64 H64 127.7 . . ?
N61 C65 C64 108.6(2) . . ?
N61 C65 H65 125.7 . . ?
C64 C65 H65 125.7 . . ?
C75 N71 N72 108.92(15) . . ?
C75 N71 B4 131.04(15) . . ?
N72 N71 B4 119.96(14) . . ?
C73 N72 N71 106.49(15) . . ?
C73 N72 Mg2 138.77(13) . . ?
N71 N72 Mg2 114.68(11) . . ?
N72 C73 C74 110.99(18) . . ?
N72 C73 H73 124.5 . . ?
C74 C73 H73 124.5 . . ?
C75 C74 C73 104.31(18) . . ?
C75 C74 H74 127.8 . . ?
C73 C74 H74 127.8 . . ?
N71 C75 C74 109.28(18) . . ?
N71 C75 H75 125.4 . . ?
C74 C75 H75 125.4 . . ?
C85 N81 N82 108.76(15) . . ?
C85 N81 B3 139.27(16) . . ?
N82 N81 B3 111.91(13) . . ?
C83 N82 N81 108.55(14) . . ?
C83 N82 B4 139.68(15) . . ?
N81 N82 B4 111.69(13) . . ?
N82 C83 C84 108.67(16) . . ?
N82 C83 H83 125.7 . . ?
C84 C83 H83 125.7 . . ?
C83 C84 C85 105.54(16) . . ?
C83 C84 H84 127.2 . . ?
C85 C84 H84 127.2 . . ?
N81 C85 C84 108.48(17) . . ?
N81 C85 H85 125.8 . . ?
C84 C85 H85 125.8 . . ?
C96 C91 C92 115.82(18) . . ?
C96 C91 B3 123.08(16) . . ?
C92 C91 B3 121.10(17) . . ?
C93 C92 C91 122.4(2) . . ?
C93 C92 H92 118.8 . . ?
C91 C92 H92 118.8 . . ?
C94 C93 C92 120.0(2) . . ?
C94 C93 H93 120.0 . . ?
C92 C93 H93 120.0 . . ?
C95 C94 C93 119.2(2) . . ?
C95 C94 H94 120.4 . . ?
C93 C94 H94 120.4 . . ?
C94 C95 C96 120.2(2) . . ?
C94 C95 H95 119.9 . . ?
C96 C95 H95 119.9 . . ?
C95 C96 C91 122.36(19) . . ?
C95 C96 H96 118.8 . . ?
C91 C96 H96 118.8 . . ?
C102 C101 C106 116.59(17) . . ?
C102 C101 B4 121.32(16) . . ?
C106 C101 B4 121.97(16) . . ?
C103 C102 C101 122.01(19) . . ?
C103 C102 H102 119.0 . . ?
C101 C102 H102 119.0 . . ?
C104 C103 C102 120.0(2) . . ?
C104 C103 H103 120.0 . . ?
C102 C103 H103 120.0 . . ?
C105 C104 C103 119.54(18) . . ?
C105 C104 H104 120.2 . . ?
C103 C104 H104 120.2 . . ?
C104 C105 C106 120.2(2) . . ?
C104 C105 H105 119.9 . . ?
C106 C105 H105 119.9 . . ?
C105 C106 C101 121.68(19) . . ?
C105 C106 H106 119.2 . . ?
C101 C106 H106 119.2 . . ?
C115 O111 C112 105.97(14) . . ?
C115 O111 Mg2 120.65(11) . . ?
C112 O111 Mg2 120.18(10) . . ?
O111 C112 C113 106.61(16) . . ?
O111 C112 H11A 110.4 . . ?
C113 C112 H11A 110.4 . . ?
O111 C112 H11B 110.4 . . ?
C113 C112 H11B 110.4 . . ?
H11A C112 H11B 108.6 . . ?
C114 C113 C112 105.49(17) . . ?
C114 C113 H11C 110.6 . . ?
C112 C113 H11C 110.6 . . ?
C114 C113 H11D 110.6 . . ?
C112 C113 H11D 110.6 . . ?
H11C C113 H11D 108.8 . . ?
C113 C114 C115 105.19(17) . . ?
C113 C114 H11E 110.7 . . ?
C115 C114 H11E 110.7 . . ?
C113 C114 H11F 110.7 . . ?
C115 C114 H11F 110.7 . . ?
H11E C114 H11F 108.8 . . ?
O111 C115 C114 106.18(17) . . ?
O111 C115 H11G 110.5 . . ?
C114 C115 H11G 110.5 . . ?
O111 C115 H11H 110.5 . . ?
C114 C115 H11H 110.5 . . ?
H11G C115 H11H 108.7 . . ?
C122 C121 H12A 109.5 . . ?
C122 C121 H12B 109.5 . . ?
H12A C121 H12B 109.5 . . ?
C122 C121 H12C 109.5 . . ?
H12A C121 H12C 109.5 . . ?
H12B C121 H12C 109.5 . . ?
C123 C122 C121 101.7(5) . . ?
C123 C122 H12D 111.4 . . ?
C121 C122 H12D 111.4 . . ?
C123 C122 H12E 111.4 . . ?
C121 C122 H12E 111.4 . . ?
H12D C122 H12E 109.3 . . ?
C122 C123 C124 99.8(5) . . ?
C122 C123 H12F 111.8 . . ?
C124 C123 H12F 111.8 . . ?
C122 C123 H12G 111.8 . . ?
C124 C123 H12G 111.8 . . ?
H12F C123 H12G 109.5 . . ?
C125 C124 C123 107.7(8) . . ?
C125 C124 H12H 110.2 . . ?
C123 C124 H12H 110.2 . . ?
C125 C124 H12I 110.2 . . ?
C123 C124 H12I 110.2 . . ?
H12H C124 H12I 108.5 . . ?
C124 C125 H12J 109.5 . . ?
C124 C125 H12K 109.5 . . ?
H12J C125 H12K 109.5 . . ?
C124 C125 H12L 109.5 . . ?
H12J C125 H12L 109.5 . . ?
H12K C125 H12L 109.5 . . ?

loop_
_geom_bond_atom_site_label_1
_geom_bond_atom_site_label_2
_geom_bond_distance
_geom_bond_site_symmetry_2
_geom_bond_publ_flag
Mg1 N22 2.0740(19) . ?
Mg1 N12 2.0778(18) . ?
Mg1 N1 2.2681(15) . ?
Mg1 Cl1 2.3838(7) . ?
Mg1 Cl2 2.4425(7) . ?
Mg1 Mg2 3.6154(9) . ?
Mg2 N62 2.0981(18) . ?
Mg2 N72 2.0986(17) . ?
Mg2 O111 2.2582(13) . ?
Mg2 N2 2.2927(15) . ?
Mg2 Cl2 2.5310(7) . ?
Mg2 Cl1 2.5633(7) . ?
B1 N1 1.549(2) . ?
B1 N11 1.569(3) . ?
B1 N31 1.584(2) . ?
B1 C41 1.619(3) . ?
B2 N1 1.550(3) . ?
B2 N21 1.570(2) . ?
B2 N32 1.582(2) . ?
B2 C51 1.622(3) . ?
N1 C1 1.489(2) . ?
C1 H1A 0.9800 . ?
C1 H1B 0.9800 . ?
C1 H1C 0.9800 . ?
B3 N2 1.541(2) . ?
B3 N61 1.577(2) . ?
B3 N81 1.587(2) . ?
B3 C91 1.625(3) . ?
B4 N2 1.542(2) . ?
B4 N71 1.573(2) . ?
B4 N82 1.587(2) . ?
B4 C101 1.624(2) . ?
N2 C2 1.487(2) . ?
C2 H2A 0.9800 . ?
C2 H2B 0.9800 . ?
C2 H2C 0.9800 . ?
N11 C15 1.346(3) . ?
N11 N12 1.367(2) . ?
N12 C13 1.336(3) . ?
C13 C14 1.382(3) . ?
C13 H13 0.9500 . ?
C14 C15 1.382(3) . ?
C14 H14 0.9500 . ?
C15 H15 0.9500 . ?
N21 C25 1.346(3) . ?
N21 N22 1.365(2) . ?
N22 C23 1.335(3) . ?
C23 C24 1.377(4) . ?
C23 H23 0.9500 . ?
C24 C25 1.388(3) . ?
C24 H24 0.9500 . ?
C25 H25 0.9500 . ?
N31 C35 1.342(2) . ?
N31 N32 1.352(2) . ?
N32 C33 1.341(2) . ?
C33 C34 1.385(3) . ?
C33 H33 0.9500 . ?
C34 C35 1.384(3) . ?
C34 H34 0.9500 . ?
C35 H35 0.9500 . ?
C41 C42 1.398(3) . ?
C41 C46 1.409(3) . ?
C42 C43 1.394(3) . ?
C42 H42 0.9500 . ?
C43 C44 1.386(4) . ?
C43 H43 0.9500 . ?
C44 C45 1.376(4) . ?
C44 H44 0.9500 . ?
C45 C46 1.398(3) . ?
C45 H45 0.9500 . ?
C46 H46 0.9500 . ?
C51 C52 1.396(3) . ?
C51 C56 1.404(3) . ?
C52 C53 1.393(3) . ?
C52 H52 0.9500 . ?
C53 C54 1.384(3) . ?
C53 H53 0.9500 . ?
C54 C55 1.384(4) . ?
C54 H54 0.9500 . ?
C55 C56 1.394(3) . ?
C55 H55 0.9500 . ?
C56 H56 0.9500 . ?
N61 C65 1.350(3) . ?
N61 N62 1.366(2) . ?
N62 C63 1.336(3) . ?
C63 C64 1.385(4) . ?
C63 H63 0.9500 . ?
C64 C65 1.386(3) . ?
C64 H64 0.9500 . ?
C65 H65 0.9500 . ?
N71 C75 1.348(2) . ?
N71 N72 1.368(2) . ?
N72 C73 1.337(3) . ?
C73 C74 1.389(3) . ?
C73 H73 0.9500 . ?
C74 C75 1.378(3) . ?
C74 H74 0.9500 . ?
C75 H75 0.9500 . ?
N81 C85 1.340(2) . ?
N81 N82 1.351(2) . ?
N82 C83 1.342(2) . ?
C83 C84 1.385(3) . ?
C83 H83 0.9500 . ?
C84 C85 1.390(3) . ?
C84 H84 0.9500 . ?
C85 H85 0.9500 . ?
C91 C96 1.397(3) . ?
C91 C92 1.405(3) . ?
C92 C93 1.392(3) . ?
C92 H92 0.9500 . ?
C93 C94 1.385(3) . ?
C93 H93 0.9500 . ?
C94 C95 1.384(3) . ?
C94 H94 0.9500 . ?
C95 C96 1.394(3) . ?
C95 H95 0.9500 . ?
C96 H96 0.9500 . ?
C101 C102 1.399(3) . ?
C101 C106 1.408(3) . ?
C102 C103 1.397(3) . ?
C102 H102 0.9500 . ?
C103 C104 1.392(3) . ?
C103 H103 0.9500 . ?
C104 C105 1.381(3) . ?
C104 H104 0.9500 . ?
C105 C106 1.400(3) . ?
C105 H105 0.9500 . ?
C106 H106 0.9500 . ?
O111 C115 1.450(2) . ?
O111 C112 1.453(2) . ?
C112 C113 1.520(3) . ?
C112 H11A 0.9900 . ?
C112 H11B 0.9900 . ?
C113 C114 1.512(3) . ?
C113 H11C 0.9900 . ?
C113 H11D 0.9900 . ?
C114 C115 1.520(3) . ?
C114 H11E 0.9900 . ?
C114 H11F 0.9900 . ?
C115 H11G 0.9900 . ?
C115 H11H 0.9900 . ?
C121 C122 1.682(11) . ?
C121 H12A 0.9800 . ?
C121 H12B 0.9800 . ?
C121 H12C 0.9800 . ?
C122 C123 1.626(13) . ?
C122 H12D 0.9900 . ?
C122 H12E 0.9900 . ?
C123 C124 1.689(13) . ?
C123 H12F 0.9900 . ?
C123 H12G 0.9900 . ?
C124 C125 1.516(9) . ?
C124 H12H 0.9900 . ?
C124 H12I 0.9900 . ?
C125 H12J 0.9800 . ?
C125 H12K 0.9800 . ?
C125 H12L 0.9800 . ?

loop_
_geom_torsion_atom_site_label_1
_geom_torsion_atom_site_label_2
_geom_torsion_atom_site_label_3
_geom_torsion_atom_site_label_4
_geom_torsion
_geom_torsion_site_symmetry_1
_geom_torsion_site_symmetry_2
_geom_torsion_site_symmetry_3
_geom_torsion_site_symmetry_4
_geom_torsion_publ_flag
N22 Mg1 Mg2 N62 -165.43(6) . . . . ?
N12 Mg1 Mg2 N62 -10.04(7) . . . . ?
N1 Mg1 Mg2 N62 95.93(10) . . . . ?
Cl1 Mg1 Mg2 N62 91.12(5) . . . . ?
Cl2 Mg1 Mg2 N62 -87.42(5) . . . . ?
N22 Mg1 Mg2 N72 9.84(7) . . . . ?
N12 Mg1 Mg2 N72 165.24(6) . . . . ?
N1 Mg1 Mg2 N72 -88.80(10) . . . . ?
Cl1 Mg1 Mg2 N72 -93.60(5) . . . . ?
Cl2 Mg1 Mg2 N72 87.85(5) . . . . ?
N22 Mg1 Mg2 O111 102.79(7) . . . . ?
N12 Mg1 Mg2 O111 -101.81(7) . . . . ?
N1 Mg1 Mg2 O111 4.15(11) . . . . ?
Cl1 Mg1 Mg2 O111 -0.65(5) . . . . ?
Cl2 Mg1 Mg2 O111 -179.20(6) . . . . ?
N22 Mg1 Mg2 N2 -79.14(8) . . . . ?
N12 Mg1 Mg2 N2 76.25(9) . . . . ?
N1 Mg1 Mg2 N2 -177.78(10) . . . . ?
Cl1 Mg1 Mg2 N2 177.41(7) . . . . ?
Cl2 Mg1 Mg2 N2 -1.13(7) . . . . ?
N22 Mg1 Mg2 Cl2 -78.01(5) . . . . ?
N12 Mg1 Mg2 Cl2 77.38(6) . . . . ?
N1 Mg1 Mg2 Cl2 -176.65(10) . . . . ?
Cl1 Mg1 Mg2 Cl2 178.54(4) . . . . ?
N22 Mg1 Mg2 Cl1 103.44(6) . . . . ?
N12 Mg1 Mg2 Cl1 -101.16(6) . . . . ?
N1 Mg1 Mg2 Cl1 4.80(9) . . . . ?
Cl2 Mg1 Mg2 Cl1 -178.55(4) . . . . ?
N22 Mg1 Cl1 Mg2 -91.29(6) . . . . ?
N12 Mg1 Cl1 Mg2 95.35(6) . . . . ?
N1 Mg1 Cl1 Mg2 -177.51(5) . . . . ?
Cl2 Mg1 Cl1 Mg2 1.02(3) . . . . ?
N62 Mg2 Cl1 Mg1 -95.74(5) . . . . ?
N72 Mg2 Cl1 Mg1 94.68(5) . . . . ?
O111 Mg2 Cl1 Mg1 179.44(4) . . . . ?
Cl2 Mg2 Cl1 Mg1 -0.99(3) . . . . ?
N22 Mg1 Cl2 Mg2 108.78(5) . . . . ?
N12 Mg1 Cl2 Mg2 -111.38(5) . . . . ?
N1 Mg1 Cl2 Mg2 173.3(2) . . . . ?
Cl1 Mg1 Cl2 Mg2 -1.03(3) . . . . ?
N62 Mg2 Cl2 Mg1 98.62(5) . . . . ?
N72 Mg2 Cl2 Mg1 -99.09(5) . . . . ?
O111 Mg2 Cl2 Mg1 2.45(17) . . . . ?
N2 Mg2 Cl2 Mg1 179.27(4) . . . . ?
Cl1 Mg2 Cl2 Mg1 0.96(3) . . . . ?
N11 B1 N1 C1 -93.29(17) . . . . ?
N31 B1 N1 C1 154.42(14) . . . . ?
C41 B1 N1 C1 33.9(2) . . . . ?
N11 B1 N1 B2 138.21(15) . . . . ?
N31 B1 N1 B2 25.92(17) . . . . ?
C41 B1 N1 B2 -94.55(18) . . . . ?
N11 B1 N1 Mg1 21.64(16) . . . . ?
N31 B1 N1 Mg1 -90.65(12) . . . . ?
C41 B1 N1 Mg1 148.88(13) . . . . ?
N21 B2 N1 C1 92.60(17) . . . . ?
N32 B2 N1 C1 -155.13(13) . . . . ?
C51 B2 N1 C1 -34.1(2) . . . . ?
N21 B2 N1 B1 -139.30(14) . . . . ?
N32 B2 N1 B1 -27.03(17) . . . . ?
C51 B2 N1 B1 93.96(18) . . . . ?
N21 B2 N1 Mg1 -23.06(16) . . . . ?
N32 B2 N1 Mg1 89.21(12) . . . . ?
C51 B2 N1 Mg1 -149.80(13) . . . . ?
N22 Mg1 N1 C1 -107.01(12) . . . . ?
N12 Mg1 N1 C1 110.40(12) . . . . ?
Cl1 Mg1 N1 C1 1.34(12) . . . . ?
Cl2 Mg1 N1 C1 -172.78(17) . . . . ?
Mg2 Mg1 N1 C1 -2.18(17) . . . . ?
N22 Mg1 N1 B1 132.71(11) . . . . ?
N12 Mg1 N1 B1 -9.88(11) . . . . ?
Cl1 Mg1 N1 B1 -118.94(10) . . . . ?
Cl2 Mg1 N1 B1 66.9(2) . . . . ?
Mg2 Mg1 N1 B1 -122.46(11) . . . . ?
N22 Mg1 N1 B2 14.37(11) . . . . ?
N12 Mg1 N1 B2 -128.22(11) . . . . ?
Cl1 Mg1 N1 B2 122.72(10) . . . . ?
Cl2 Mg1 N1 B2 -51.4(2) . . . . ?
Mg2 Mg1 N1 B2 119.20(11) . . . . ?
N61 B3 N2 C2 -87.62(17) . . . . ?
N81 B3 N2 C2 158.12(13) . . . . ?
C91 B3 N2 C2 38.0(2) . . . . ?
N61 B3 N2 B4 143.78(14) . . . . ?
N81 B3 N2 B4 29.52(16) . . . . ?
C91 B3 N2 B4 -90.55(18) . . . . ?
N61 B3 N2 Mg2 30.87(15) . . . . ?
N81 B3 N2 Mg2 -83.39(11) . . . . ?
C91 B3 N2 Mg2 156.54(13) . . . . ?
N71 B4 N2 C2 86.66(17) . . . . ?
N82 B4 N2 C2 -158.87(13) . . . . ?
C101 B4 N2 C2 -40.1(2) . . . . ?
N71 B4 N2 B3 -144.10(14) . . . . ?
N82 B4 N2 B3 -29.63(16) . . . . ?
C101 B4 N2 B3 89.18(18) . . . . ?
N71 B4 N2 Mg2 -31.05(15) . . . . ?
N82 B4 N2 Mg2 83.42(11) . . . . ?
C101 B4 N2 Mg2 -157.77(13) . . . . ?
N62 Mg2 N2 C2 94.04(11) . . . . ?
N72 Mg2 N2 C2 -95.90(11) . . . . ?
O111 Mg2 N2 C2 178.80(11) . . . . ?
Cl2 Mg2 N2 C2 -0.30(11) . . . . ?
Mg1 Mg2 N2 C2 0.47(14) . . . . ?
N62 Mg2 N2 B3 -28.47(10) . . . . ?
N72 Mg2 N2 B3 141.60(11) . . . . ?
O111 Mg2 N2 B3 56.30(10) . . . . ?
Cl2 Mg2 N2 B3 -122.80(10) . . . . ?
Mg1 Mg2 N2 B3 -122.03(10) . . . . ?
N62 Mg2 N2 B4 -144.99(11) . . . . ?
N72 Mg2 N2 B4 25.08(10) . . . . ?
O111 Mg2 N2 B4 -60.22(11) . . . . ?
Cl2 Mg2 N2 B4 120.68(10) . . . . ?
Mg1 Mg2 N2 B4 121.45(10) . . . . ?
N1 B1 N11 C15 162.50(19) . . . . ?
N31 B1 N11 C15 -90.2(2) . . . . ?
C41 B1 N11 C15 31.0(3) . . . . ?
N1 B1 N11 N12 -29.4(2) . . . . ?
N31 B1 N11 N12 77.84(18) . . . . ?
C41 B1 N11 N12 -160.88(15) . . . . ?
C15 N11 N12 C13 -0.3(2) . . . . ?
B1 N11 N12 C13 -170.88(16) . . . . ?
C15 N11 N12 Mg1 -168.49(13) . . . . ?
B1 N11 N12 Mg1 20.92(19) . . . . ?
N22 Mg1 N12 C13 124.0(2) . . . . ?
N1 Mg1 N12 C13 -168.9(2) . . . . ?
Cl1 Mg1 N12 C13 -65.6(2) . . . . ?
Cl2 Mg1 N12 C13 25.3(2) . . . . ?
Mg2 Mg1 N12 C13 -17.9(2) . . . . ?
N22 Mg1 N12 N11 -72.67(16) . . . . ?
N1 Mg1 N12 N11 -5.50(12) . . . . ?
Cl1 Mg1 N12 N11 97.73(12) . . . . ?
Cl2 Mg1 N12 N11 -171.37(12) . . . . ?
Mg2 Mg1 N12 N11 145.48(11) . . . . ?
N11 N12 C13 C14 0.1(2) . . . . ?
Mg1 N12 C13 C14 164.43(17) . . . . ?
N12 C13 C14 C15 0.2(3) . . . . ?
N12 N11 C15 C14 0.4(2) . . . . ?
B1 N11 C15 C14 169.30(19) . . . . ?
C13 C14 C15 N11 -0.3(3) . . . . ?
N1 B2 N21 C25 -163.2(2) . . . . ?
N32 B2 N21 C25 90.0(2) . . . . ?
C51 B2 N21 C25 -30.4(3) . . . . ?
N1 B2 N21 N22 24.7(2) . . . . ?
N32 B2 N21 N22 -82.06(19) . . . . ?
C51 B2 N21 N22 157.52(15) . . . . ?
C25 N21 N22 C23 0.7(2) . . . . ?
B2 N21 N22 C23 174.41(16) . . . . ?
C25 N21 N22 Mg1 174.08(14) . . . . ?
B2 N21 N22 Mg1 -12.2(2) . . . . ?
N12 Mg1 N22 C23 -123.58(19) . . . . ?
N1 Mg1 N22 C23 169.0(2) . . . . ?
Cl1 Mg1 N22 C23 66.0(2) . . . . ?
Cl2 Mg1 N22 C23 -24.2(2) . . . . ?
Mg2 Mg1 N22 C23 19.0(2) . . . . ?
N12 Mg1 N22 N21 65.65(17) . . . . ?
N1 Mg1 N22 N21 -1.76(12) . . . . ?
Cl1 Mg1 N22 N21 -104.78(12) . . . . ?
Cl2 Mg1 N22 N21 165.04(12) . . . . ?
Mg2 Mg1 N22 N21 -151.78(11) . . . . ?
N21 N22 C23 C24 -0.5(2) . . . . ?
Mg1 N22 C23 C24 -171.85(16) . . . . ?
N22 C23 C24 C25 0.1(3) . . . . ?
N22 N21 C25 C24 -0.7(2) . . . . ?
B2 N21 C25 C24 -173.36(19) . . . . ?
C23 C24 C25 N21 0.4(3) . . . . ?
N1 B1 N31 C35 166.1(2) . . . . ?
N11 B1 N31 C35 50.9(3) . . . . ?
C41 B1 N31 C35 -69.2(3) . . . . ?
N1 B1 N31 N32 -14.24(17) . . . . ?
N11 B1 N31 N32 -129.51(14) . . . . ?
C41 B1 N31 N32 110.47(16) . . . . ?
C35 N31 N32 C33 0.0(2) . . . . ?
B1 N31 N32 C33 -179.72(15) . . . . ?
C35 N31 N32 B2 177.44(15) . . . . ?
B1 N31 N32 B2 -2.30(19) . . . . ?
N1 B2 N32 C33 -166.0(2) . . . . ?
N21 B2 N32 C33 -51.5(3) . . . . ?
C51 B2 N32 C33 67.0(3) . . . . ?
N1 B2 N32 N31 17.71(18) . . . . ?
N21 B2 N32 N31 132.25(15) . . . . ?
C51 B2 N32 N31 -109.21(17) . . . . ?
N31 N32 C33 C34 -0.3(2) . . . . ?
B2 N32 C33 C34 -176.6(2) . . . . ?
N32 C33 C34 C35 0.4(2) . . . . ?
N32 N31 C35 C34 0.2(2) . . . . ?
B1 N31 C35 C34 179.87(19) . . . . ?
C33 C34 C35 N31 -0.4(2) . . . . ?
N1 B1 C41 C42 93.1(2) . . . . ?
N11 B1 C41 C42 -139.14(17) . . . . ?
N31 B1 C41 C42 -20.7(2) . . . . ?
N1 B1 C41 C46 -82.3(2) . . . . ?
N11 B1 C41 C46 45.5(2) . . . . ?
N31 B1 C41 C46 163.98(17) . . . . ?
C46 C41 C42 C43 0.7(3) . . . . ?
B1 C41 C42 C43 -174.85(18) . . . . ?
C41 C42 C43 C44 0.2(3) . . . . ?
C42 C43 C44 C45 -1.0(3) . . . . ?
C43 C44 C45 C46 0.9(3) . . . . ?
C44 C45 C46 C41 0.0(3) . . . . ?
C42 C41 C46 C45 -0.8(3) . . . . ?
B1 C41 C46 C45 174.75(18) . . . . ?
N1 B2 C51 C52 -104.8(2) . . . . ?
N21 B2 C51 C52 127.69(19) . . . . ?
N32 B2 C51 C52 9.8(2) . . . . ?
N1 B2 C51 C56 74.0(2) . . . . ?
N21 B2 C51 C56 -53.6(2) . . . . ?
N32 B2 C51 C56 -171.42(17) . . . . ?
C56 C51 C52 C53 -0.5(3) . . . . ?
B2 C51 C52 C53 178.31(19) . . . . ?
C51 C52 C53 C54 0.3(4) . . . . ?
C52 C53 C54 C55 -0.3(4) . . . . ?
C53 C54 C55 C56 0.5(4) . . . . ?
C54 C55 C56 C51 -0.8(4) . . . . ?
C52 C51 C56 C55 0.7(3) . . . . ?
B2 C51 C56 C55 -178.09(19) . . . . ?
N2 B3 N61 C65 162.26(19) . . . . ?
N81 B3 N61 C65 -90.9(2) . . . . ?
C91 B3 N61 C65 29.8(3) . . . . ?
N2 B3 N61 N62 -17.6(2) . . . . ?
N81 B3 N61 N62 89.30(18) . . . . ?
C91 B3 N61 N62 -150.05(15) . . . . ?
C65 N61 N62 C63 -0.7(2) . . . . ?
B3 N61 N62 C63 179.18(15) . . . . ?
C65 N61 N62 Mg2 171.75(14) . . . . ?
B3 N61 N62 Mg2 -8.38(19) . . . . ?
N72 Mg2 N62 C63 162.09(19) . . . . ?
O111 Mg2 N62 C63 90.5(2) . . . . ?
N2 Mg2 N62 C63 -170.3(2) . . . . ?
Cl2 Mg2 N62 C63 -73.2(2) . . . . ?
Cl1 Mg2 N62 C63 11.0(2) . . . . ?
Mg1 Mg2 N62 C63 -30.6(2) . . . . ?
N72 Mg2 N62 N61 -6.9(2) . . . . ?
O111 Mg2 N62 N61 -78.45(12) . . . . ?
N2 Mg2 N62 N61 20.72(11) . . . . ?
Cl2 Mg2 N62 N61 117.77(11) . . . . ?
Cl1 Mg2 N62 N61 -157.97(11) . . . . ?
Mg1 Mg2 N62 N61 160.38(11) . . . . ?
N61 N62 C63 C64 0.5(2) . . . . ?
Mg2 N62 C63 C64 -169.00(16) . . . . ?
N62 C63 C64 C65 -0.2(3) . . . . ?
N62 N61 C65 C64 0.6(2) . . . . ?
B3 N61 C65 C64 -179.24(19) . . . . ?
C63 C64 C65 N61 -0.3(3) . . . . ?
N2 B4 N71 C75 -159.78(18) . . . . ?
N82 B4 N71 C75 93.0(2) . . . . ?
C101 B4 N71 C75 -28.5(2) . . . . ?
N2 B4 N71 N72 23.6(2) . . . . ?
N82 B4 N71 N72 -83.61(17) . . . . ?
C101 B4 N71 N72 154.94(14) . . . . ?
C75 N71 N72 C73 -0.1(2) . . . . ?
B4 N71 N72 C73 177.21(15) . . . . ?
C75 N71 N72 Mg2 -177.92(12) . . . . ?
B4 N71 N72 Mg2 -0.63(18) . . . . ?
N62 Mg2 N72 C73 -163.44(19) . . . . ?
O111 Mg2 N72 C73 -92.0(2) . . . . ?
N2 Mg2 N72 C73 169.0(2) . . . . ?
Cl2 Mg2 N72 C73 72.1(2) . . . . ?
Cl1 Mg2 N72 C73 -12.6(2) . . . . ?
Mg1 Mg2 N72 C73 29.3(2) . . . . ?
N62 Mg2 N72 N71 13.4(2) . . . . ?
O111 Mg2 N72 N71 84.90(12) . . . . ?
N2 Mg2 N72 N71 -14.13(11) . . . . ?
Cl2 Mg2 N72 N71 -111.07(11) . . . . ?
Cl1 Mg2 N72 N71 164.26(11) . . . . ?
Mg1 Mg2 N72 N71 -153.82(11) . . . . ?
N71 N72 C73 C74 -0.1(2) . . . . ?
Mg2 N72 C73 C74 176.94(15) . . . . ?
N72 C73 C74 C75 0.2(2) . . . . ?
N72 N71 C75 C74 0.2(2) . . . . ?
B4 N71 C75 C74 -176.68(17) . . . . ?
C73 C74 C75 N71 -0.2(2) . . . . ?
N2 B3 N81 C85 165.8(2) . . . . ?
N61 B3 N81 C85 51.5(3) . . . . ?
C91 B3 N81 C85 -67.3(3) . . . . ?
N2 B3 N81 N82 -17.56(17) . . . . ?
N61 B3 N81 N82 -131.82(15) . . . . ?
C91 B3 N81 N82 109.32(16) . . . . ?
C85 N81 N82 C83 0.11(19) . . . . ?
B3 N81 N82 C83 -177.57(14) . . . . ?
C85 N81 N82 B4 177.52(14) . . . . ?
B3 N81 N82 B4 -0.16(18) . . . . ?
N2 B4 N82 C83 -166.0(2) . . . . ?
N71 B4 N82 C83 -51.0(3) . . . . ?
C101 B4 N82 C83 69.8(3) . . . . ?
N2 B4 N82 N81 17.80(17) . . . . ?
N71 B4 N82 N81 132.81(14) . . . . ?
C101 B4 N82 N81 -106.42(16) . . . . ?
N81 N82 C83 C84 -0.3(2) . . . . ?
B4 N82 C83 C84 -176.54(19) . . . . ?
N82 C83 C84 C85 0.3(2) . . . . ?
N82 N81 C85 C84 0.1(2) . . . . ?
B3 N81 C85 C84 176.78(19) . . . . ?
C83 C84 C85 N81 -0.2(2) . . . . ?
N2 B3 C91 C96 107.6(2) . . . . ?
N61 B3 C91 C96 -125.92(18) . . . . ?
N81 B3 C91 C96 -6.1(2) . . . . ?
N2 B3 C91 C92 -71.5(2) . . . . ?
N61 B3 C91 C92 54.9(2) . . . . ?
N81 B3 C91 C92 174.78(16) . . . . ?
C96 C91 C92 C93 -1.3(3) . . . . ?
B3 C91 C92 C93 177.92(19) . . . . ?
C91 C92 C93 C94 1.4(3) . . . . ?
C92 C93 C94 C95 -0.6(4) . . . . ?
C93 C94 C95 C96 -0.2(4) . . . . ?
C94 C95 C96 C91 0.3(3) . . . . ?
C92 C91 C96 C95 0.4(3) . . . . ?
B3 C91 C96 C95 -178.80(19) . . . . ?
N2 B4 C101 C102 -95.4(2) . . . . ?
N71 B4 C101 C102 137.59(17) . . . . ?
N82 B4 C101 C102 16.8(2) . . . . ?
N2 B4 C101 C106 80.5(2) . . . . ?
N71 B4 C101 C106 -46.5(2) . . . . ?
N82 B4 C101 C106 -167.28(16) . . . . ?
C106 C101 C102 C103 -0.9(3) . . . . ?
B4 C101 C102 C103 175.22(17) . . . . ?
C101 C102 C103 C104 0.5(3) . . . . ?
C102 C103 C104 C105 0.0(3) . . . . ?
C103 C104 C105 C106 -0.1(3) . . . . ?
C104 C105 C106 C101 -0.4(3) . . . . ?
C102 C101 C106 C105 0.8(3) . . . . ?
B4 C101 C106 C105 -175.27(18) . . . . ?
N62 Mg2 O111 C115 -168.31(13) . . . . ?
N72 Mg2 O111 C115 32.11(13) . . . . ?
N2 Mg2 O111 C115 112.36(13) . . . . ?
Cl2 Mg2 O111 C115 -70.8(2) . . . . ?
Cl1 Mg2 O111 C115 -69.33(12) . . . . ?
Mg1 Mg2 O111 C115 -68.89(13) . . . . ?
N62 Mg2 O111 C112 -32.69(14) . . . . ?
N72 Mg2 O111 C112 167.73(14) . . . . ?
N2 Mg2 O111 C112 -112.03(14) . . . . ?
Cl2 Mg2 O111 C112 64.8(2) . . . . ?
Cl1 Mg2 O111 C112 66.29(13) . . . . ?
Mg1 Mg2 O111 C112 66.72(14) . . . . ?
C115 O111 C112 C113 -30.8(2) . . . . ?
Mg2 O111 C112 C113 -172.03(14) . . . . ?
O111 C112 C113 C114 16.5(2) . . . . ?
C112 C113 C114 C115 3.2(2) . . . . ?
C112 O111 C115 C114 32.8(2) . . . . ?
Mg2 O111 C115 C114 173.86(12) . . . . ?
C113 C114 C115 O111 -21.9(2) . . . . ?
C121 C122 C123 C124 -178.2(4) . . . . ?
C122 C123 C124 C125 -169.4(5) . . . . ?
